data_7715776
loop_
_publ_author_name
'Beckmann, J. Louis'
'Neumann, Beate'
'Stammler, Hans-Georg'
'Lamm, Jan-Hendrik'
'Mitzel, Norbert W.'

_publ_section_title
;
 Bidentate boron Lewis acids: synthesis by tin boron exchange reaction and
 host-guest complex formation.
;
_journal_issue 18
_journal_name_full 'Dalton transactions (Cambridge, England : 2003)'
_journal_page_first 7958
_journal_page_last 7964
_journal_paper_doi 10.1039/d4dt00782d
_journal_volume 53
_journal_year 2024
_chemical_absolute_configuration unk
_chemical_formula_moiety 'C44 H34 B2 N2'
_chemical_formula_sum 'C44 H34 B2 N2'
_chemical_formula_weight 612.35
_space_group_crystal_system monoclinic
_space_group_IT_number 4
_space_group_name_Hall 'P 2yb'
_space_group_name_H-M_alt 'P 1 21 1'
_atom_sites_solution_hydrogens geom
_atom_sites_solution_primary dual
_audit_creation_date 2022-03-04
_audit_creation_method
;
Olex2 1.3-ac4
(compiled 2019.04.23 svn.r3594 for Rigaku Oxford Diffraction, GUI svn.r5739)
;
_audit_update_record
;
2024-03-04 deposited with the CCDC.	2024-04-17 downloaded from the CCDC.
;
_cell_angle_alpha 90
_cell_angle_beta 101.4546(14)
_cell_angle_gamma 90
_cell_formula_units_Z 4
_cell_length_a 11.17085(16)
_cell_length_b 18.4947(2)
_cell_length_c 16.5929(2)
_cell_measurement_reflns_used 37804
_cell_measurement_temperature 100.01(10)
_cell_measurement_theta_max 76.1320
_cell_measurement_theta_min 3.5810
_cell_volume 3359.84(7)
_computing_cell_refinement 'CrysAlisPro 1.171.41.122a (Rigaku OD, 2021)'
_computing_data_collection 'CrysAlisPro 1.171.41.122a (Rigaku OD, 2021)'
_computing_data_reduction 'CrysAlisPro 1.171.41.122a (Rigaku OD, 2021)'
_computing_molecular_graphics 'Olex2 (Dolomanov et al., 2009)'
_computing_publication_material 'Olex2 (Dolomanov et al., 2009)'
_computing_structure_refinement 'ShelXL (Sheldrick, 2015)'
_computing_structure_solution 'ShelXT (Sheldrick, 2015)'
_diffrn_ambient_environment N~2~
_diffrn_ambient_temperature 100.01(10)
_diffrn_detector 'CCD plate'
_diffrn_detector_area_resol_mean 5.3114
_diffrn_detector_type Atlas
_diffrn_measured_fraction_theta_full 1.000
_diffrn_measured_fraction_theta_max 0.995
_diffrn_measurement_details
;
List of Runs (angles in degrees, time in seconds):

  # Type    Start    End  Width  t~exp~   \w     \q     \k     \f   Frames
#--------------------------------------------------------------------------
  1  \w   -116.00 -15.00   1.00    7.50    --  -38.50 -19.00-120.00  101
  2  \w    -53.00  33.00   1.00    7.50    --  -38.50  37.00 -60.00   86
  3  \w    -57.00  19.00   1.00    7.50    --  -38.50  37.00-120.00   76
  4  \w    -58.00  31.00   1.00    7.50    --  -38.50  37.00  60.00   89
  5  \w     12.00  39.00   1.00    7.50    --   42.70  80.00 -17.54   27
  6  \w     13.00  40.00   1.00    7.50    --   42.70  77.00 -77.86   27
  7  \w     14.00 112.00   1.00    7.50    --   42.70  70.00 131.72   98
  8  \w     28.00  97.00   1.00    7.50    --   42.70-125.00 -30.00   69
  9  \w     21.00  92.00   1.00    7.50    --   42.70  51.00  10.00   71
 10  \w     13.00  38.00   1.00    7.50    --   42.70  77.00-165.55   25
 11  \w     12.00  42.00   1.00    7.50    --   42.70  82.00 103.72   30
 12  \w     13.00  42.00   1.00    7.50    --   42.70  80.00-136.67   29
 13  \w     75.00 103.00   1.00    7.50    --   42.70  57.00  90.00   28
 14  \w     22.00  75.00   1.00    7.50    --   42.70  37.00 -90.00   53
 15  \w     22.00  64.00   1.00    7.50    --   42.70  57.00 -60.00   42
 16  \w     11.00  38.00   1.00    7.50    --   42.70  81.00  34.29   27
 17  \w      7.00  67.00   1.00    7.50    --   42.70 -99.00 120.00   60
 18  \w     18.00  59.00   1.00    7.50    --   42.70  57.00  90.00   41
 19  \w     84.00 178.00   1.00   31.50    --  111.00  66.00 121.95   94
 20  \w     85.00 113.00   1.00   31.50    --  111.00  61.00 -65.58   28
 21  \w     85.00 112.00   1.00   31.50    --  111.00  62.00 141.26   27
 22  \w    128.00 155.00   1.00   31.50    --  111.00  61.00 -10.95   27
 23  \w     84.00 110.00   1.00   31.50    --  111.00  64.00  74.93   26
 24  \w     89.00 116.00   1.00   31.50    --  111.00  45.00 -30.00   27
 25  \w    134.00 176.00   1.00   31.50    --  111.00  64.00  74.93   42
 26  \w     87.00 154.00   1.00   31.50    --  111.00  53.00 -67.43   67
 27  \w     42.00  74.00   1.00   31.50    --  111.00-137.00 -92.37   32
 28  \w     95.00 122.00   1.00   31.50    --  111.00-137.00 -92.37   27
 29  \w     54.00 124.00   1.00   31.50    --  111.00-140.00 -36.18   70
 30  \w     59.00 113.00   1.00   31.50    --  111.00-125.00  30.00   54
 31  \w    125.00 176.00   1.00   31.50    --  111.00  65.00 -41.29   51
 32  \w     85.00 112.00   1.00   31.50    --  111.00  61.00 -10.95   27
 33  \w     86.00 113.00   1.00   31.50    --  111.00  58.00 -92.10   27
 34  \w     84.00 111.00   1.00   31.50    --  111.00  65.00 -41.29   27
 35  \w    117.00 145.00   1.00   31.50    --  111.00  58.00 168.29   28
 36  \w     86.00 174.00   1.00   31.50    --  111.00  55.00 178.69   88
 37  \w     86.00 114.00   1.00   31.50    --  111.00  58.00 168.29   28
 38  \w     56.00 137.00   1.00   31.50    --  111.00 -61.00   0.00   81
 39  \w     83.00 109.00   1.00   31.50    --  111.00  68.00  30.98   26
 40  \w     86.00 112.00   1.00   31.50    --  111.00  56.00  28.72   26
 41  \w     86.00 114.00   1.00   31.50    --  111.00  55.00  73.93   28
 42  \w     58.00 137.00   1.00   31.50    --  111.00 -61.00 120.00   79
 43  \w     86.00 176.00   1.00   31.50    --  111.00  61.00 -60.00   90
 44  \w     89.00 118.00   1.00   31.50    --  111.00  45.00 -90.00   29
 45  \w     85.00 112.00   1.00   31.50    --  111.00  61.00   0.00   27
 46  \w     90.00 115.00   1.00   31.50    --  111.00  45.00-150.00   25
 47  \w     44.00 113.00   1.00   31.50    --  111.00-125.00   0.00   69
 48  \w     85.00 111.00   1.00   31.50    --  111.00  61.00-120.00   26
 49  \w    121.00 177.00   1.00   31.50    --  111.00  61.00-120.00   56
 50  \w     85.00 115.00   1.00   31.50    --  111.00  61.00 120.00   30
 51  \w     85.00 178.00   1.00   31.50    --  111.00  61.00  60.00   93
 52  \w     85.00 112.00   1.00   31.50    --  111.00  61.00 -30.00   27
 53  \w     85.00 112.00   1.00   31.50    --  111.00  61.00  90.00   27
 54  \w     90.00 178.00   1.00   31.50    --  111.00  45.00  30.00   88
 55  \w     85.00 123.00   1.00   31.50    --  111.00  61.00 150.00   38
 56  \w     86.00 143.00   1.00   31.50    --  111.00  61.00 -90.00   57
 57  \w     83.00 175.00   1.00   31.50    --  111.00  70.00-160.15   92
 58  \w    151.00 176.00   1.00   31.50    --  111.00  71.00-146.18   25
 59  \w     83.00 110.00   1.00   31.50    --  111.00  69.00 175.00   27
 60  \w     82.00 108.00   1.00   31.50    --  111.00  71.00-146.18   26
 61  \w     42.00 112.00   1.00   31.50    --  111.00-125.00  60.00   70
 62  \w     36.00  61.00   1.00   31.50    --  111.00 -94.00  60.00   25
 63  \w     41.00 113.00   1.00   31.50    --  111.00-125.00-180.00   72
 64  \w     78.00 106.00   1.00   31.50    --  111.00 -94.00  60.00   28
 65  \w     84.00 114.00   1.00   31.50    --  111.00  64.00 -22.39   30
 66  \w     87.00 113.00   1.00   31.50    --  111.00  52.00  60.34   26
 67  \w     86.00 143.00   1.00   31.50    --  111.00  58.00 108.90   57
;
_diffrn_measurement_device 'four-circle diffractometer'
_diffrn_measurement_device_type 'SuperNova, Dual, Cu at home/near, Atlas'
_diffrn_measurement_method '\w scans'
_diffrn_orient_matrix_type 'CrysAlisPro convention (1999,Acta A55,543-557)'
_diffrn_orient_matrix_UB_11 -0.1297677000
_diffrn_orient_matrix_UB_12 -0.0242056000
_diffrn_orient_matrix_UB_13 0.0063614000
_diffrn_orient_matrix_UB_21 0.0080896000
_diffrn_orient_matrix_UB_22 0.0458966000
_diffrn_orient_matrix_UB_23 0.0783473000
_diffrn_orient_matrix_UB_31 -0.0539496000
_diffrn_orient_matrix_UB_32 0.0651270000
_diffrn_orient_matrix_UB_33 -0.0528932000
_diffrn_radiation_monochromator mirror
_diffrn_radiation_probe x-ray
_diffrn_radiation_type 'Cu K\a'
_diffrn_radiation_wavelength 1.54184
_diffrn_reflns_av_R_equivalents 0.0290
_diffrn_reflns_av_unetI/netI 0.0217
_diffrn_reflns_Laue_measured_fraction_full 1.000
_diffrn_reflns_Laue_measured_fraction_max 0.995
_diffrn_reflns_limit_h_max 14
_diffrn_reflns_limit_h_min -14
_diffrn_reflns_limit_k_max 23
_diffrn_reflns_limit_k_min -22
_diffrn_reflns_limit_l_max 20
_diffrn_reflns_limit_l_min -20
_diffrn_reflns_number 65174
_diffrn_reflns_point_group_measured_fraction_full 0.992
_diffrn_reflns_point_group_measured_fraction_max 0.980
_diffrn_reflns_theta_full 67.684
_diffrn_reflns_theta_max 76.326
_diffrn_reflns_theta_min 2.717
_diffrn_source 'micro-focus sealed X-ray tube'
_diffrn_source_type 'SuperNova (Cu) X-ray Source'
_exptl_absorpt_coefficient_mu 0.525
_exptl_absorpt_correction_T_max 1.000
_exptl_absorpt_correction_T_min 0.773
_exptl_absorpt_correction_type gaussian
_exptl_absorpt_process_details
;
CrysAlisPro 1.171.41.122a (Rigaku Oxford Diffraction, 2021)
Numerical absorption correction based on gaussian integration over
a multifaceted crystal model
Empirical absorption correction using spherical harmonics,
implemented in SCALE3 ABSPACK scaling algorithm.
;
_exptl_crystal_colour 'clear colourless'
_exptl_crystal_colour_lustre clear
_exptl_crystal_colour_primary colourless
_exptl_crystal_density_diffrn 1.211
_exptl_crystal_description irregular
_exptl_crystal_F_000 1288
_exptl_crystal_size_max 0.16
_exptl_crystal_size_mid 0.15
_exptl_crystal_size_min 0.03
_exptl_crystal_size_rad 0.050
_refine_diff_density_max 0.527
_refine_diff_density_min -0.278
_refine_diff_density_rms 0.070
_refine_ls_abs_structure_details
;
 Refined as an inversion twin.
;
_refine_ls_abs_structure_Flack 0.4(7)
_refine_ls_extinction_method none
_refine_ls_goodness_of_fit_ref 1.130
_refine_ls_hydrogen_treatment constr
_refine_ls_matrix_type full
_refine_ls_number_parameters 891
_refine_ls_number_reflns 13796
_refine_ls_number_restraints 1
_refine_ls_restrained_S_all 1.130
_refine_ls_R_factor_all 0.0697
_refine_ls_R_factor_gt 0.0687
_refine_ls_shift/su_max 0.000
_refine_ls_shift/su_mean 0.000
_refine_ls_structure_factor_coef Fsqd
_refine_ls_weighting_details 'w=1/[\s^2^(Fo^2^)+(0.0880P)^2^+3.0439P] where P=(Fo^2^+2Fc^2^)/3'
_refine_ls_weighting_scheme calc
_refine_ls_wR_factor_gt 0.1791
_refine_ls_wR_factor_ref 0.1800
_reflns_Friedel_coverage 0.907
_reflns_Friedel_fraction_full 0.984
_reflns_Friedel_fraction_max 0.963
_reflns_number_gt 13520
_reflns_number_total 13796
_reflns_threshold_expression 'I > 2\s(I)'
_cod_data_source_file d4dt00782d2.cif
_cod_data_source_block 3ax2Py
_cod_depositor_comments 'Adding full bibliography for 7715770--7715781.cif.'
_cod_original_cell_volume 3359.85(8)
_cod_database_code 7715776
_shelx_shelxl_version_number 2018/3
_chemical_oxdiff_formula C44H34B2N2
_shelx_space_group_comment
;
The symmetry employed for this shelxl refinement is uniquely defined
by the following loop, which should always be used as a source of
symmetry information in preference to the above space-group names.
They are only intended as comments.
;
_shelx_estimated_absorpt_t_max 0.984
_shelx_estimated_absorpt_t_min 0.921
_reflns_odcompleteness_completeness 100.00
_reflns_odcompleteness_iscentric 1
_reflns_odcompleteness_theta 42.10
_olex2_refinement_description
;
1. Twinned data refinement
 Scales: 0.6(7)
 0.4(7)
2. Fixed Uiso
 At 1.2 times of:
  All C(H) groups, All C(H,H) groups
3. Uiso/Uaniso restraints and constraints
Uanis(C62B) = Uanis(C62A)
Uanis(C67B) = Uanis(C67A)
Uanis(C68A) = Uanis(C68B)
Uanis(C61A) = Uanis(C61B)
Uanis(C63A) = Uanis(C63B)
Uanis(C64A) = Uanis(C64B)
Uanis(C65B) = Uanis(C65A)
Uanis(C66B) = Uanis(C66A)
4. Others
 Sof(C61B)=Sof(H61C)=Sof(H61D)=Sof(C62B)=Sof(C63B)=Sof(H63B)=Sof(C64B)=
 Sof(H64B)=Sof(C65B)=Sof(H65B)=Sof(C66B)=Sof(H66B)=Sof(C67B)=Sof(C68B)=
 Sof(H68C)=Sof(H68D)=1-FVAR(1)
 Sof(C61A)=Sof(H61A)=Sof(H61B)=Sof(C62A)=Sof(C63A)=Sof(H63A)=Sof(C64A)=
 Sof(H64A)=Sof(C65A)=Sof(H65A)=Sof(C66A)=Sof(H66A)=Sof(C67A)=Sof(C68A)=
 Sof(H68A)=Sof(H68B)=FVAR(1)
5.a Secondary CH2 refined with riding coordinates:
 C17(H17A,H17B), C24(H24A,H24B), C32(H32A,H32B), C39(H39A,H39B), C61A(H61A,
 H61B), C61B(H61C,H61D), C68A(H68A,H68B), C68B(H68C,H68D), C76(H76A,H76B),
 C83(H83A,H83B)
5.b Aromatic/amide H refined with riding coordinates:
 C3(H3), C6(H6), C7(H7), C8(H8), C10(H10), C12(H12), C13(H13), C14(H14),
 C19(H19), C20(H20), C21(H21), C22(H22), C25(H25), C26(H26), C27(H27), C28(H28),
  C29(H29), C34(H34), C35(H35), C36(H36), C37(H37), C40(H40), C41(H41),
 C42(H42), C43(H43), C44(H44), C47(H47), C50(H50), C51(H51), C52(H52), C54(H54),
  C56(H56), C57(H57), C58(H58), C63A(H63A), C63B(H63B), C64A(H64A), C64B(H64B),
 C65A(H65A), C65B(H65B), C66A(H66A), C66B(H66B), C69(H69), C70(H70), C71(H71),
 C72(H72), C73(H73), C78(H78), C79(H79), C80(H80), C81(H81), C84(H84), C85(H85),
  C86(H86), C87(H87), C88(H88)
;
_olex2_submission_special_instructions 'No special instructions were received'
_oxdiff_exptl_absorpt_empirical_details
;
Empirical correction (ABSPACK) includes:
- Absorption correction using spherical harmonics
- Frame scaling
- Detector area scaling
;
_oxdiff_exptl_absorpt_empirical_full_max 1.121
_oxdiff_exptl_absorpt_empirical_full_min 0.870

loop_
_space_group_symop_operation_xyz
'x, y, z'
'-x, y+1/2, -z'

loop_
_atom_site_label
_atom_site_type_symbol
_atom_site_fract_x
_atom_site_fract_y
_atom_site_fract_z
_atom_site_U_iso_or_equiv
_atom_site_adp_type
_atom_site_occupancy
_atom_site_site_symmetry_order
_atom_site_calc_flag
_atom_site_refinement_flags_posn
_atom_site_refinement_flags_adp
_atom_site_refinement_flags_occupancy
_atom_site_disorder_assembly
_atom_site_disorder_group
N1 N 0.2714(3) 0.7084(2) 0.2751(2) 0.0226(7) Uani 1 1 d . . . . .
N2 N 0.7046(3) 0.68405(18) 0.6524(2) 0.0200(6) Uani 1 1 d . . . . .
N3 N 0.4188(3) 0.2874(2) -0.0840(2) 0.0270(8) Uani 1 1 d . . . . .
N4 N 0.8615(3) 0.30866(19) 0.3000(2) 0.0218(7) Uani 1 1 d . . . . .
C1 C 0.0169(4) 0.5822(2) 0.4372(3) 0.0290(9) Uani 1 1 d . . . . .
C2 C 0.0595(4) 0.5524(2) 0.5178(3) 0.0262(9) Uani 1 1 d . . . . .
C3 C 0.1742(4) 0.5703(2) 0.5659(3) 0.0252(8) Uani 1 1 d . . . . .
H3 H 0.223245 0.605646 0.546450 0.030 Uiso 1 1 calc R . . . .
C4 C 0.2174(4) 0.5370(2) 0.6415(3) 0.0244(8) Uani 1 1 d . . . . .
C5 C 0.3408(4) 0.5472(2) 0.6865(3) 0.0259(9) Uani 1 1 d . . . . .
C6 C 0.3782(4) 0.5139(3) 0.7607(3) 0.0323(10) Uani 1 1 d . . . . .
H6 H 0.459042 0.521569 0.790373 0.039 Uiso 1 1 calc R . . . .
C7 C 0.2990(4) 0.4682(3) 0.7943(3) 0.0338(10) Uani 1 1 d . . . . .
H7 H 0.326635 0.446508 0.846579 0.041 Uiso 1 1 calc R . . . .
C8 C 0.1830(4) 0.4549(3) 0.7519(3) 0.0329(10) Uani 1 1 d . . . . .
H8 H 0.131146 0.423564 0.774700 0.039 Uiso 1 1 calc R . . . .
C9 C 0.1392(4) 0.4876(2) 0.6741(3) 0.0281(9) Uani 1 1 d . . . . .
C10 C 0.0250(4) 0.4705(2) 0.6259(3) 0.0305(9) Uani 1 1 d . . . . .
H10 H -0.027309 0.438604 0.647503 0.037 Uiso 1 1 calc R . . . .
C11 C -0.0146(4) 0.4989(2) 0.5469(3) 0.0280(9) Uani 1 1 d . . . . .
C12 C -0.1240(4) 0.4744(3) 0.4942(3) 0.0344(10) Uani 1 1 d . . . . .
H12 H -0.174256 0.439936 0.514011 0.041 Uiso 1 1 calc R . . . .
C13 C -0.1570(4) 0.5000(3) 0.4157(3) 0.0356(11) Uani 1 1 d . . . . .
H13 H -0.227204 0.480896 0.380170 0.043 Uiso 1 1 calc R . . . .
C14 C -0.0879(4) 0.5543(3) 0.3871(3) 0.0342(10) Uani 1 1 d . . . . .
H14 H -0.113079 0.572272 0.332765 0.041 Uiso 1 1 calc R . . . .
C15 C 0.0789(4) 0.6406(2) 0.4060(3) 0.0293(9) Uani 1 1 d . . . . .
C16 C 0.1263(4) 0.6894(3) 0.3740(3) 0.0300(9) Uani 1 1 d . . . . .
C17 C 0.0775(4) 0.7976(3) 0.2644(3) 0.0327(10) Uani 1 1 d . . . . .
H17A H 0.052585 0.773433 0.210423 0.039 Uiso 1 1 calc R . . . .
H17B H 0.004387 0.805457 0.288569 0.039 Uiso 1 1 calc R . . . .
C18 C 0.1415(4) 0.8677(3) 0.2558(2) 0.0282(9) Uani 1 1 d . . . . .
C19 C 0.1100(4) 0.9206(3) 0.1958(3) 0.0351(10) Uani 1 1 d . . . . .
H19 H 0.043518 0.912713 0.151155 0.042 Uiso 1 1 calc R . . . .
C20 C 0.1752(5) 0.9845(3) 0.2010(3) 0.0381(11) Uani 1 1 d . . . . .
H20 H 0.151867 1.020881 0.160457 0.046 Uiso 1 1 calc R . . . .
C21 C 0.2753(5) 0.9962(3) 0.2654(3) 0.0382(11) Uani 1 1 d . . . . .
H21 H 0.320959 1.039765 0.268236 0.046 Uiso 1 1 calc R . . . .
C22 C 0.3068(4) 0.9425(3) 0.3255(3) 0.0301(9) Uani 1 1 d . . . . .
H22 H 0.373908 0.950149 0.369775 0.036 Uiso 1 1 calc R . . . .
C23 C 0.2408(4) 0.8780(2) 0.3212(3) 0.0264(9) Uani 1 1 d . . . . .
C24 C 0.2598(4) 0.8149(2) 0.3796(2) 0.0234(8) Uani 1 1 d . . . . .
H24A H 0.228568 0.825618 0.430061 0.028 Uiso 1 1 calc R . . . .
H24B H 0.347339 0.801796 0.394919 0.028 Uiso 1 1 calc R . . . .
C25 C 0.2448(4) 0.7001(3) 0.1929(3) 0.0329(10) Uani 1 1 d . . . . .
H25 H 0.173228 0.722070 0.162294 0.039 Uiso 1 1 calc R . . . .
C26 C 0.3186(5) 0.6604(3) 0.1518(3) 0.0372(11) Uani 1 1 d . . . . .
H26 H 0.297555 0.654813 0.093751 0.045 Uiso 1 1 calc R . . . .
C27 C 0.4227(4) 0.6292(3) 0.1957(3) 0.0316(9) Uani 1 1 d . . . . .
H27 H 0.475460 0.602621 0.168236 0.038 Uiso 1 1 calc R . . . .
C28 C 0.4501(4) 0.6366(3) 0.2796(3) 0.0313(9) Uani 1 1 d . . . . .
H28 H 0.521115 0.614581 0.310997 0.038 Uiso 1 1 calc R . . . .
C29 C 0.3723(4) 0.6768(3) 0.3180(3) 0.0295(9) Uani 1 1 d . . . . .
H29 H 0.391095 0.682073 0.376144 0.035 Uiso 1 1 calc R . . . .
C30 C 0.4235(4) 0.5909(2) 0.6511(3) 0.0259(8) Uani 1 1 d . . . . .
C31 C 0.4944(4) 0.6244(2) 0.6187(3) 0.0252(8) Uani 1 1 d . . . . .
C32 C 0.5300(4) 0.7507(2) 0.5463(3) 0.0262(8) Uani 1 1 d . . . . .
H32A H 0.441706 0.747528 0.522084 0.031 Uiso 1 1 calc R . . . .
H32B H 0.542695 0.786663 0.591414 0.031 Uiso 1 1 calc R . . . .
C33 C 0.6037(4) 0.7696(2) 0.4817(2) 0.0250(8) Uani 1 1 d . . . . .
C34 C 0.6194(4) 0.8364(3) 0.4482(3) 0.0310(9) Uani 1 1 d . . . . .
H34 H 0.578673 0.877504 0.464249 0.037 Uiso 1 1 calc R . . . .
C35 C 0.6943(4) 0.8440(3) 0.3915(3) 0.0356(10) Uani 1 1 d . . . . .
H35 H 0.704359 0.890201 0.368801 0.043 Uiso 1 1 calc R . . . .
C36 C 0.7543(4) 0.7849(3) 0.3676(3) 0.0358(11) Uani 1 1 d . . . . .
H36 H 0.807041 0.790522 0.329595 0.043 Uiso 1 1 calc R . . . .
C37 C 0.7368(4) 0.7167(3) 0.3998(3) 0.0318(10) Uani 1 1 d . . . . .
H37 H 0.776715 0.675624 0.383068 0.038 Uiso 1 1 calc R . . . .
C38 C 0.6612(4) 0.7089(2) 0.4562(2) 0.0236(8) Uani 1 1 d . . . . .
C39 C 0.6271(4) 0.6401(2) 0.4968(3) 0.0260(8) Uani 1 1 d . . . . .
H39A H 0.697876 0.607165 0.511621 0.031 Uiso 1 1 calc R . . . .
H39B H 0.559206 0.614242 0.460858 0.031 Uiso 1 1 calc R . . . .
C40 C 0.8154(4) 0.6579(2) 0.6494(3) 0.0278(9) Uani 1 1 d . . . . .
H40 H 0.827780 0.634037 0.601088 0.033 Uiso 1 1 calc R . . . .
C41 C 0.9124(4) 0.6651(3) 0.7155(3) 0.0374(11) Uani 1 1 d . . . . .
H41 H 0.990010 0.645312 0.712842 0.045 Uiso 1 1 calc R . . . .
C42 C 0.8954(5) 0.7012(3) 0.7852(3) 0.0383(11) Uani 1 1 d . . . . .
H42 H 0.961163 0.707116 0.830709 0.046 Uiso 1 1 calc R . . . .
C43 C 0.7809(4) 0.7286(3) 0.7875(3) 0.0343(10) Uani 1 1 d . . . . .
H43 H 0.766967 0.753841 0.834617 0.041 Uiso 1 1 calc R . . . .
C44 C 0.6880(4) 0.7187(2) 0.7210(2) 0.0254(8) Uani 1 1 d . . . . .
H44 H 0.609131 0.736903 0.723107 0.030 Uiso 1 1 calc R . . . .
C45 C 0.1483(4) 0.4116(3) 0.0738(3) 0.0299(9) Uani 1 1 d . . . . .
C46 C 0.2016(4) 0.4397(2) 0.1549(2) 0.0239(8) Uani 1 1 d . . . . .
C47 C 0.3148(4) 0.4182(2) 0.1992(2) 0.0233(8) Uani 1 1 d . . . . .
H47 H 0.361843 0.385116 0.174621 0.028 Uiso 1 1 calc R . . . .
C48 C 0.3620(4) 0.4434(2) 0.2784(3) 0.0218(8) Uani 1 1 d . . . . .
C49 C 0.4801(4) 0.4226(2) 0.3252(3) 0.0237(8) Uani 1 1 d . . . . .
C50 C 0.5168(4) 0.4465(2) 0.4051(3) 0.0276(9) Uani 1 1 d . . . . .
H50 H 0.594643 0.432527 0.435436 0.033 Uiso 1 1 calc R . . . .
C51 C 0.4416(4) 0.4911(3) 0.4426(3) 0.0327(10) Uani 1 1 d . . . . .
H51 H 0.467267 0.504897 0.498553 0.039 Uiso 1 1 calc R . . . .
C52 C 0.3324(4) 0.5145(3) 0.3991(3) 0.0310(9) Uani 1 1 d . . . . .
H52 H 0.284086 0.546313 0.424359 0.037 Uiso 1 1 calc R . . . .
C53 C 0.2889(4) 0.4920(2) 0.3161(3) 0.0241(8) Uani 1 1 d . . . . .
C54 C 0.1772(4) 0.5155(2) 0.2712(3) 0.0269(9) Uani 1 1 d . . . . .
H54 H 0.130741 0.549160 0.295502 0.032 Uiso 1 1 calc R . . . .
C55 C 0.1315(4) 0.4911(2) 0.1917(3) 0.0255(8) Uani 1 1 d . . . . .
C56 C 0.0164(4) 0.5153(3) 0.1458(3) 0.0312(9) Uani 1 1 d . . . . .
H56 H -0.028783 0.550203 0.169352 0.037 Uiso 1 1 calc R . . . .
C57 C -0.0292(5) 0.4897(3) 0.0699(3) 0.0358(10) Uani 1 1 d . . . . .
H57 H -0.105041 0.507380 0.040059 0.043 Uiso 1 1 calc R . . . .
C58 C 0.0358(5) 0.4364(3) 0.0346(3) 0.0380(11) Uani 1 1 d . . . . .
H58 H 0.000432 0.417258 -0.017889 0.046 Uiso 1 1 calc R . . . .
C59 C 0.2113(5) 0.3573(3) 0.0370(3) 0.0337(10) Uani 1 1 d . . . . .
C60 C 0.2602(4) 0.3094(3) 0.0056(3) 0.0339(10) Uani 1 1 d . . . . .
C61A C 0.2396(8) 0.1859(5) -0.0907(5) 0.0342(19) Uani 0.816(11) 1 d . . P A 1
H61A H 0.164200 0.176088 -0.069657 0.041 Uiso 0.816(11) 1 calc R . P A 1
H61B H 0.216810 0.202192 -0.148552 0.041 Uiso 0.816(11) 1 calc R . P A 1
C61B C 0.222(4) 0.208(3) -0.106(3) 0.0342(19) Uani 0.184(11) 1 d . . P A 2
H61C H 0.141507 0.203891 -0.090807 0.041 Uiso 0.184(11) 1 calc R . P A 2
H61D H 0.214463 0.232721 -0.159853 0.041 Uiso 0.184(11) 1 calc R . P A 2
C62A C 0.3214(7) 0.1185(4) -0.0834(5) 0.0281(15) Uani 0.816(11) 1 d . . P A 1
C62B C 0.285(3) 0.139(2) -0.104(2) 0.0281(15) Uani 0.184(11) 1 d . . P A 2
C63A C 0.3125(7) 0.0581(5) -0.1350(5) 0.0419(19) Uani 0.816(11) 1 d . . P A 1
H63A H 0.248041 0.055145 -0.181771 0.050 Uiso 0.816(11) 1 calc R . P A 1
C63B C 0.263(4) 0.083(2) -0.166(2) 0.0419(19) Uani 0.184(11) 1 d . . P A 2
H63B H 0.203921 0.087479 -0.215551 0.050 Uiso 0.184(11) 1 calc R . P A 2
C64A C 0.3970(9) 0.0029(4) -0.1184(8) 0.047(3) Uani 0.816(11) 1 d . . P A 1
H64A H 0.387823 -0.038931 -0.152363 0.056 Uiso 0.816(11) 1 calc R . P A 1
C64B C 0.341(4) 0.018(2) -0.146(3) 0.047(3) Uani 0.184(11) 1 d . . P A 2
H64B H 0.324406 -0.021014 -0.183522 0.056 Uiso 0.184(11) 1 calc R . P A 2
C65A C 0.4959(10) 0.0078(4) -0.0519(5) 0.0434(19) Uani 0.816(11) 1 d . . P A 1
H65A H 0.555917 -0.029276 -0.042424 0.052 Uiso 0.816(11) 1 calc R . P A 1
C65B C 0.431(6) 0.009(2) -0.083(3) 0.0434(19) Uani 0.184(11) 1 d . . P A 2
H65B H 0.484098 -0.032253 -0.077779 0.052 Uiso 0.184(11) 1 calc R . P A 2
C66A C 0.5056(7) 0.0672(3) -0.0001(4) 0.0326(15) Uani 0.816(11) 1 d . . P A 1
H66A H 0.571718 0.070679 0.045599 0.039 Uiso 0.816(11) 1 calc R . P A 1
C66B C 0.444(3) 0.0660(17) -0.020(2) 0.0326(15) Uani 0.184(11) 1 d . . P A 2
H66B H 0.496427 0.060739 0.032041 0.039 Uiso 0.184(11) 1 calc R . P A 2
C67A C 0.4179(7) 0.1221(4) -0.0154(4) 0.0264(15) Uani 0.816(11) 1 d . . P A 1
C67B C 0.379(4) 0.125(2) -0.040(2) 0.0264(15) Uani 0.184(11) 1 d . . P A 2
C68A C 0.4117(12) 0.1944(6) 0.0301(8) 0.0297(19) Uani 0.816(11) 1 d . . P A 1
H68A H 0.494207 0.215684 0.046638 0.036 Uiso 0.816(11) 1 calc R . P A 1
H68B H 0.377148 0.186846 0.079999 0.036 Uiso 0.816(11) 1 calc R . P A 1
C68B C 0.398(7) 0.181(3) 0.036(4) 0.0297(19) Uani 0.184(11) 1 d . . P A 2
H68C H 0.484215 0.191412 0.059946 0.036 Uiso 0.184(11) 1 calc R . P A 2
H68D H 0.351968 0.167560 0.079470 0.036 Uiso 0.184(11) 1 calc R . P A 2
C69 C 0.4183(4) 0.2792(3) -0.1648(2) 0.0298(9) Uani 1 1 d . . . . .
H69 H 0.359621 0.248010 -0.196444 0.036 Uiso 1 1 calc R . . . .
C70 C 0.5007(4) 0.3150(3) -0.2030(3) 0.0331(10) Uani 1 1 d . . . . .
H70 H 0.497749 0.308565 -0.260174 0.040 Uiso 1 1 calc R . . . .
C71 C 0.5856(5) 0.3592(3) -0.1583(3) 0.0344(10) Uani 1 1 d . . . . .
H71 H 0.643663 0.382921 -0.183882 0.041 Uiso 1 1 calc R . . . .
C72 C 0.5876(5) 0.3699(3) -0.0748(3) 0.0376(11) Uani 1 1 d . . . . .
H72 H 0.645454 0.401287 -0.042630 0.045 Uiso 1 1 calc R . . . .
C73 C 0.5019(5) 0.3329(3) -0.0406(3) 0.0338(10) Uani 1 1 d . . . . .
H73 H 0.501669 0.339905 0.016053 0.041 Uiso 1 1 calc R . . . .
C74 C 0.5609(4) 0.3778(2) 0.2896(3) 0.0260(8) Uani 1 1 d . . . . .
C75 C 0.6359(4) 0.3427(2) 0.2629(3) 0.0265(8) Uani 1 1 d . . . . .
C76 C 0.7148(4) 0.2141(3) 0.2092(3) 0.0301(9) Uani 1 1 d . . . . .
H76A H 0.747832 0.185085 0.258767 0.036 Uiso 1 1 calc R . . . .
H76B H 0.626654 0.203538 0.191316 0.036 Uiso 1 1 calc R . . . .
C77 C 0.7832(4) 0.1990(3) 0.1412(3) 0.0293(9) Uani 1 1 d . . . . .
C78 C 0.8209(5) 0.1318(3) 0.1173(3) 0.0380(11) Uani 1 1 d . . . . .
H78 H 0.801332 0.088838 0.143267 0.046 Uiso 1 1 calc R . . . .
C79 C 0.8873(5) 0.1285(3) 0.0550(3) 0.0384(11) Uani 1 1 d . . . . .
H79 H 0.913837 0.083001 0.038457 0.046 Uiso 1 1 calc R . . . .
C80 C 0.9150(4) 0.1909(3) 0.0168(3) 0.0402(12) Uani 1 1 d . . . . .
H80 H 0.960919 0.188074 -0.025505 0.048 Uiso 1 1 calc R . . . .
C81 C 0.8762(4) 0.2580(3) 0.0397(3) 0.0362(11) Uani 1 1 d . . . . .
H81 H 0.894363 0.300750 0.012655 0.043 Uiso 1 1 calc R . . . .
C82 C 0.8106(4) 0.2620(3) 0.1026(3) 0.0292(9) Uani 1 1 d . . . . .
C83 C 0.7618(4) 0.3286(3) 0.1386(3) 0.0283(9) Uani 1 1 d . . . . .
H83A H 0.684968 0.345500 0.103080 0.034 Uiso 1 1 calc R . . . .
H83B H 0.822283 0.368359 0.145567 0.034 Uiso 1 1 calc R . . . .
C84 C 0.9639(4) 0.3435(2) 0.2904(3) 0.0291(9) Uani 1 1 d . . . . .
H84 H 0.965078 0.365650 0.238863 0.035 Uiso 1 1 calc R . . . .
C85 C 1.0656(4) 0.3485(3) 0.3510(3) 0.0361(10) Uani 1 1 d . . . . .
H85 H 1.136763 0.372320 0.341308 0.043 Uiso 1 1 calc R . . . .
C86 C 1.0633(5) 0.3186(3) 0.4261(3) 0.0384(11) Uani 1 1 d . . . . .
H86 H 1.132361 0.322577 0.469739 0.046 Uiso 1 1 calc R . . . .
C87 C 0.9589(4) 0.2824(3) 0.4383(3) 0.0348(10) Uani 1 1 d . . . . .
H87 H 0.955904 0.260722 0.489765 0.042 Uiso 1 1 calc R . . . .
C88 C 0.8601(4) 0.2789(3) 0.3736(3) 0.0290(9) Uani 1 1 d . . . . .
H88 H 0.788418 0.254462 0.381441 0.035 Uiso 1 1 calc R . . . .
B1 B 0.1804(4) 0.7502(3) 0.3260(3) 0.0263(9) Uani 1 1 d . . . . .
B2 B 0.5852(4) 0.6723(3) 0.5785(3) 0.0219(9) Uani 1 1 d . . . . .
B3 B 0.3249(5) 0.2464(3) -0.0337(3) 0.0324(11) Uani 1 1 d . . . . .
B4 B 0.7379(4) 0.3007(3) 0.2273(3) 0.0255(9) Uani 1 1 d . . . . .

loop_
_atom_site_aniso_label
_atom_site_aniso_U_11
_atom_site_aniso_U_22
_atom_site_aniso_U_33
_atom_site_aniso_U_23
_atom_site_aniso_U_13
_atom_site_aniso_U_12
N1 0.0203(16) 0.0278(18) 0.0204(16) -0.0006(13) 0.0056(12) -0.0040(13)
N2 0.0213(15) 0.0196(16) 0.0199(15) 0.0006(12) 0.0057(12) -0.0063(12)
N3 0.0239(17) 0.041(2) 0.0157(15) -0.0033(14) 0.0030(13) 0.0071(15)
N4 0.0213(16) 0.0215(16) 0.0246(16) 0.0043(13) 0.0091(13) 0.0071(13)
C1 0.026(2) 0.028(2) 0.037(2) -0.0069(18) 0.0179(18) -0.0049(17)
C2 0.025(2) 0.022(2) 0.035(2) -0.0090(17) 0.0167(17) -0.0021(16)
C3 0.0230(19) 0.0206(19) 0.036(2) -0.0051(16) 0.0160(17) -0.0044(15)
C4 0.026(2) 0.0164(18) 0.036(2) -0.0030(15) 0.0171(18) -0.0010(15)
C5 0.026(2) 0.0204(19) 0.036(2) -0.0066(17) 0.0179(18) -0.0038(16)
C6 0.030(2) 0.033(2) 0.037(2) -0.0002(19) 0.0154(19) -0.0034(18)
C7 0.035(2) 0.032(2) 0.039(2) 0.0040(19) 0.019(2) -0.0003(19)
C8 0.027(2) 0.032(2) 0.044(3) 0.005(2) 0.019(2) -0.0028(18)
C9 0.026(2) 0.020(2) 0.043(2) 0.0003(18) 0.0189(19) -0.0034(16)
C10 0.027(2) 0.024(2) 0.046(3) 0.0011(18) 0.0210(19) -0.0030(16)
C11 0.0195(19) 0.024(2) 0.045(3) -0.0050(18) 0.0178(18) -0.0022(16)
C12 0.023(2) 0.031(2) 0.053(3) -0.007(2) 0.018(2) -0.0085(17)
C13 0.021(2) 0.041(3) 0.046(3) -0.006(2) 0.0095(19) -0.0078(18)
C14 0.031(2) 0.035(2) 0.041(3) -0.005(2) 0.015(2) -0.0041(19)
C15 0.029(2) 0.029(2) 0.033(2) -0.0046(17) 0.0162(18) 0.0009(17)
C16 0.031(2) 0.034(2) 0.029(2) -0.0028(18) 0.0149(17) -0.0017(18)
C17 0.026(2) 0.044(3) 0.027(2) -0.0038(19) 0.0032(17) 0.0035(19)
C18 0.023(2) 0.045(3) 0.0179(18) -0.0007(17) 0.0071(15) 0.0134(18)
C19 0.030(2) 0.051(3) 0.026(2) 0.007(2) 0.0068(18) 0.009(2)
C20 0.049(3) 0.041(3) 0.029(2) 0.012(2) 0.018(2) 0.015(2)
C21 0.046(3) 0.025(2) 0.047(3) 0.003(2) 0.019(2) 0.007(2)
C22 0.035(2) 0.030(2) 0.027(2) -0.0050(17) 0.0079(18) 0.0045(18)
C23 0.025(2) 0.034(2) 0.0233(19) 0.0008(17) 0.0122(16) 0.0091(17)
C24 0.0228(19) 0.026(2) 0.0213(18) -0.0023(15) 0.0048(15) 0.0037(15)
C25 0.032(2) 0.040(3) 0.025(2) -0.0085(19) 0.0013(17) 0.0048(19)
C26 0.039(3) 0.049(3) 0.022(2) -0.012(2) 0.0045(18) 0.005(2)
C27 0.032(2) 0.030(2) 0.036(2) -0.0067(18) 0.0152(19) -0.0017(18)
C28 0.0206(19) 0.038(2) 0.036(2) -0.0050(19) 0.0064(17) 0.0023(18)
C29 0.023(2) 0.039(3) 0.027(2) -0.0037(18) 0.0048(16) 0.0010(17)
C30 0.024(2) 0.026(2) 0.029(2) -0.0039(16) 0.0082(16) -0.0045(16)
C31 0.0205(19) 0.030(2) 0.0253(19) -0.0017(16) 0.0053(16) -0.0051(16)
C32 0.028(2) 0.029(2) 0.0235(19) 0.0039(16) 0.0092(16) 0.0043(16)
C33 0.0221(19) 0.031(2) 0.0198(18) 0.0025(16) 0.0002(15) -0.0025(16)
C34 0.034(2) 0.030(2) 0.028(2) 0.0036(17) 0.0036(18) 0.0016(18)
C35 0.030(2) 0.038(3) 0.038(2) 0.013(2) 0.0052(19) -0.0021(19)
C36 0.027(2) 0.062(3) 0.0201(19) 0.010(2) 0.0090(16) -0.006(2)
C37 0.021(2) 0.053(3) 0.022(2) -0.0039(19) 0.0045(16) 0.0023(19)
C38 0.0192(18) 0.037(2) 0.0136(17) -0.0028(15) 0.0009(14) -0.0030(16)
C39 0.0241(19) 0.028(2) 0.028(2) -0.0070(16) 0.0089(16) -0.0082(16)
C40 0.0185(19) 0.028(2) 0.038(2) 0.0018(18) 0.0084(17) -0.0029(16)
C41 0.024(2) 0.044(3) 0.043(3) 0.008(2) 0.0035(19) -0.0007(19)
C42 0.033(2) 0.049(3) 0.028(2) 0.006(2) -0.0044(18) -0.013(2)
C43 0.035(2) 0.045(3) 0.021(2) 0.0000(18) 0.0015(18) -0.014(2)
C44 0.029(2) 0.026(2) 0.0214(19) -0.0019(15) 0.0054(16) -0.0040(16)
C45 0.032(2) 0.038(2) 0.022(2) 0.0020(18) 0.0118(17) 0.0076(19)
C46 0.0242(19) 0.028(2) 0.0216(18) 0.0021(16) 0.0103(16) 0.0019(16)
C47 0.027(2) 0.0222(19) 0.0250(19) -0.0003(15) 0.0142(16) 0.0006(15)
C48 0.0230(19) 0.0184(18) 0.0273(19) 0.0010(15) 0.0129(16) -0.0035(14)
C49 0.0226(19) 0.0196(19) 0.032(2) 0.0021(16) 0.0120(16) -0.0033(15)
C50 0.0217(19) 0.030(2) 0.031(2) -0.0016(17) 0.0040(16) -0.0045(16)
C51 0.032(2) 0.032(2) 0.032(2) -0.0141(18) 0.0027(18) -0.0057(18)
C52 0.030(2) 0.030(2) 0.036(2) -0.0083(18) 0.0126(18) -0.0002(18)
C53 0.025(2) 0.0200(19) 0.031(2) -0.0033(16) 0.0149(17) -0.0048(15)
C54 0.027(2) 0.023(2) 0.035(2) -0.0069(17) 0.0151(17) 0.0006(16)
C55 0.026(2) 0.023(2) 0.030(2) 0.0012(16) 0.0112(16) 0.0025(16)
C56 0.026(2) 0.035(2) 0.035(2) 0.0029(19) 0.0112(18) 0.0090(18)
C57 0.031(2) 0.041(3) 0.036(2) 0.006(2) 0.0073(19) 0.011(2)
C58 0.040(3) 0.051(3) 0.021(2) 0.001(2) 0.0026(19) 0.012(2)
C59 0.037(2) 0.042(3) 0.023(2) -0.0009(18) 0.0097(18) 0.002(2)
C60 0.035(2) 0.048(3) 0.0212(19) -0.0011(19) 0.0099(17) 0.006(2)
C61A 0.022(3) 0.059(6) 0.022(4) -0.010(3) 0.007(3) -0.007(4)
C61B 0.022(3) 0.059(6) 0.022(4) -0.010(3) 0.007(3) -0.007(4)
C62A 0.020(4) 0.038(4) 0.030(4) -0.013(3) 0.014(3) -0.011(3)
C62B 0.020(4) 0.038(4) 0.030(4) -0.013(3) 0.014(3) -0.011(3)
C63A 0.044(4) 0.041(5) 0.048(4) -0.020(3) 0.026(3) -0.022(3)
C63B 0.044(4) 0.041(5) 0.048(4) -0.020(3) 0.026(3) -0.022(3)
C64A 0.057(6) 0.027(4) 0.063(6) -0.019(4) 0.028(5) -0.023(4)
C64B 0.057(6) 0.027(4) 0.063(6) -0.019(4) 0.028(5) -0.023(4)
C65A 0.069(6) 0.027(3) 0.041(4) 0.007(3) 0.030(4) 0.000(3)
C65B 0.069(6) 0.027(3) 0.041(4) 0.007(3) 0.030(4) 0.000(3)
C66A 0.040(4) 0.029(3) 0.034(3) 0.012(2) 0.021(3) 0.004(3)
C66B 0.040(4) 0.029(3) 0.034(3) 0.012(2) 0.021(3) 0.004(3)
C67A 0.033(4) 0.031(3) 0.019(3) -0.003(3) 0.013(2) -0.005(3)
C67B 0.033(4) 0.031(3) 0.019(3) -0.003(3) 0.013(2) -0.005(3)
C68A 0.041(5) 0.026(6) 0.027(3) -0.003(4) 0.018(3) -0.007(3)
C68B 0.041(5) 0.026(6) 0.027(3) -0.003(4) 0.018(3) -0.007(3)
C69 0.027(2) 0.045(3) 0.0169(18) -0.0045(18) 0.0047(15) 0.0083(19)
C70 0.035(2) 0.045(3) 0.022(2) 0.0000(19) 0.0116(17) 0.012(2)
C71 0.039(3) 0.035(2) 0.033(2) 0.0053(19) 0.018(2) 0.0098(19)
C72 0.045(3) 0.039(3) 0.032(2) -0.007(2) 0.017(2) -0.011(2)
C73 0.044(3) 0.038(3) 0.0207(19) -0.0054(18) 0.0092(18) -0.003(2)
C74 0.023(2) 0.028(2) 0.029(2) 0.0064(17) 0.0100(16) -0.0006(16)
C75 0.0221(19) 0.033(2) 0.0246(19) 0.0090(17) 0.0046(15) 0.0026(16)
C76 0.027(2) 0.031(2) 0.033(2) 0.0013(18) 0.0075(17) -0.0011(17)
C77 0.0225(19) 0.037(2) 0.027(2) -0.0011(18) 0.0022(16) -0.0021(17)
C78 0.038(3) 0.032(3) 0.042(3) -0.007(2) 0.005(2) -0.001(2)
C79 0.032(2) 0.044(3) 0.038(3) -0.011(2) 0.005(2) 0.005(2)
C80 0.027(2) 0.068(4) 0.024(2) -0.013(2) 0.0017(17) 0.005(2)
C81 0.029(2) 0.052(3) 0.025(2) 0.004(2) 0.0010(17) 0.000(2)
C82 0.0167(19) 0.045(3) 0.024(2) -0.0006(18) 0.0001(15) 0.0050(17)
C83 0.024(2) 0.038(2) 0.0235(19) 0.0115(17) 0.0048(16) 0.0076(17)
C84 0.028(2) 0.026(2) 0.035(2) 0.0049(17) 0.0102(18) 0.0010(17)
C85 0.028(2) 0.038(3) 0.043(3) 0.001(2) 0.008(2) -0.0015(19)
C86 0.033(2) 0.044(3) 0.034(2) -0.004(2) -0.0037(19) 0.004(2)
C87 0.035(2) 0.048(3) 0.024(2) 0.0067(19) 0.0108(18) 0.013(2)
C88 0.031(2) 0.032(2) 0.026(2) 0.0051(17) 0.0102(17) 0.0066(17)
B1 0.024(2) 0.033(3) 0.025(2) -0.0010(19) 0.0115(17) 0.0013(19)
B2 0.019(2) 0.029(2) 0.021(2) -0.0066(17) 0.0089(16) -0.0074(17)
B3 0.028(2) 0.049(3) 0.023(2) -0.012(2) 0.0115(19) -0.004(2)
B4 0.021(2) 0.030(2) 0.025(2) 0.0083(18) 0.0047(17) 0.0029(18)

loop_
_atom_type_symbol
_atom_type_description
_atom_type_scat_dispersion_real
_atom_type_scat_dispersion_imag
_atom_type_scat_source
C C 0.0181 0.0091 'International Tables Vol C Tables 4.2.6.8 and 6.1.1.4'
H H 0.0000 0.0000 'International Tables Vol C Tables 4.2.6.8 and 6.1.1.4'
B B 0.0090 0.0039 'International Tables Vol C Tables 4.2.6.8 and 6.1.1.4'
N N 0.0311 0.0180 'International Tables Vol C Tables 4.2.6.8 and 6.1.1.4'

loop_
_exptl_crystal_face_index_h
_exptl_crystal_face_index_k
_exptl_crystal_face_index_l
_exptl_crystal_face_perp_dist
-1 0 0 0.0140
1 0 0 0.0140
-1 5 -5 0.0617
-1 5 5 0.0685
1 -5 3 0.0623
1 -4 -5 0.0705

loop_
_geom_angle_atom_site_label_1
_geom_angle_atom_site_label_2
_geom_angle_atom_site_label_3
_geom_angle
_geom_angle_site_symmetry_1
_geom_angle_site_symmetry_3
_geom_angle_publ_flag
C25 N1 B1 122.9(4) . . ?
C29 N1 C25 118.7(4) . . ?
C29 N1 B1 118.2(3) . . ?
C40 N2 C44 119.0(4) . . ?
C40 N2 B2 123.1(3) . . ?
C44 N2 B2 117.8(3) . . ?
C69 N3 C73 117.8(4) . . ?
C69 N3 B3 125.1(4) . . ?
C73 N3 B3 117.1(3) . . ?
C84 N4 B4 124.2(3) . . ?
C88 N4 C84 117.8(4) . . ?
C88 N4 B4 118.0(4) . . ?
C14 C1 C2 119.8(4) . . ?
C14 C1 C15 118.2(4) . . ?
C15 C1 C2 122.0(4) . . ?
C3 C2 C1 122.3(4) . . ?
C3 C2 C11 119.5(4) . . ?
C11 C2 C1 118.1(4) . . ?
C2 C3 H3 119.3 . . ?
C4 C3 C2 121.3(4) . . ?
C4 C3 H3 119.3 . . ?
C3 C4 C5 122.1(4) . . ?
C3 C4 C9 119.3(4) . . ?
C9 C4 C5 118.4(4) . . ?
C6 C5 C4 119.8(4) . . ?
C6 C5 C30 121.1(4) . . ?
C30 C5 C4 119.1(4) . . ?
C5 C6 H6 119.3 . . ?
C5 C6 C7 121.4(4) . . ?
C7 C6 H6 119.3 . . ?
C6 C7 H7 119.8 . . ?
C8 C7 C6 120.4(5) . . ?
C8 C7 H7 119.8 . . ?
C7 C8 H8 119.6 . . ?
C7 C8 C9 120.7(4) . . ?
C9 C8 H8 119.6 . . ?
C8 C9 C4 119.0(4) . . ?
C10 C9 C4 118.7(4) . . ?
C10 C9 C8 122.2(4) . . ?
C9 C10 H10 118.9 . . ?
C11 C10 C9 122.2(4) . . ?
C11 C10 H10 118.9 . . ?
C10 C11 C2 118.5(4) . . ?
C10 C11 C12 121.8(4) . . ?
C12 C11 C2 119.6(4) . . ?
C11 C12 H12 119.7 . . ?
C13 C12 C11 120.7(4) . . ?
C13 C12 H12 119.7 . . ?
C12 C13 H13 119.8 . . ?
C12 C13 C14 120.4(4) . . ?
C14 C13 H13 119.8 . . ?
C1 C14 C13 121.1(5) . . ?
C1 C14 H14 119.5 . . ?
C13 C14 H14 119.5 . . ?
C16 C15 C1 175.3(5) . . ?
C15 C16 B1 175.3(5) . . ?
H17A C17 H17B 109.0 . . ?
C18 C17 H17A 111.1 . . ?
C18 C17 H17B 111.1 . . ?
C18 C17 B1 103.5(4) . . ?
B1 C17 H17A 111.1 . . ?
B1 C17 H17B 111.1 . . ?
C19 C18 C17 128.1(4) . . ?
C19 C18 C23 120.6(5) . . ?
C23 C18 C17 111.3(4) . . ?
C18 C19 H19 120.0 . . ?
C20 C19 C18 120.1(5) . . ?
C20 C19 H19 120.0 . . ?
C19 C20 H20 119.7 . . ?
C19 C20 C21 120.6(4) . . ?
C21 C20 H20 119.7 . . ?
C20 C21 H21 120.6 . . ?
C20 C21 C22 118.9(5) . . ?
C22 C21 H21 120.6 . . ?
C21 C22 H22 119.6 . . ?
C23 C22 C21 120.8(4) . . ?
C23 C22 H22 119.6 . . ?
C18 C23 C24 112.4(4) . . ?
C22 C23 C18 118.9(4) . . ?
C22 C23 C24 128.6(4) . . ?
C23 C24 H24A 111.2 . . ?
C23 C24 H24B 111.2 . . ?
C23 C24 B1 103.0(3) . . ?
H24A C24 H24B 109.1 . . ?
B1 C24 H24A 111.2 . . ?
B1 C24 H24B 111.2 . . ?
N1 C25 H25 119.0 . . ?
N1 C25 C26 122.0(4) . . ?
C26 C25 H25 119.0 . . ?
C25 C26 H26 120.4 . . ?
C27 C26 C25 119.2(4) . . ?
C27 C26 H26 120.4 . . ?
C26 C27 H27 120.3 . . ?
C26 C27 C28 119.5(4) . . ?
C28 C27 H27 120.3 . . ?
C27 C28 H28 120.5 . . ?
C27 C28 C29 119.0(4) . . ?
C29 C28 H28 120.5 . . ?
N1 C29 C28 121.6(4) . . ?
N1 C29 H29 119.2 . . ?
C28 C29 H29 119.2 . . ?
C31 C30 C5 176.5(5) . . ?
C30 C31 B2 176.9(5) . . ?
H32A C32 H32B 109.2 . . ?
C33 C32 H32A 111.3 . . ?
C33 C32 H32B 111.3 . . ?
C33 C32 B2 102.4(3) . . ?
B2 C32 H32A 111.3 . . ?
B2 C32 H32B 111.3 . . ?
C34 C33 C32 128.4(4) . . ?
C34 C33 C38 119.5(4) . . ?
C38 C33 C32 112.1(4) . . ?
C33 C34 H34 119.8 . . ?
C33 C34 C35 120.4(5) . . ?
C35 C34 H34 119.8 . . ?
C34 C35 H35 119.7 . . ?
C36 C35 C34 120.6(5) . . ?
C36 C35 H35 119.7 . . ?
C35 C36 H36 120.3 . . ?
C35 C36 C37 119.4(4) . . ?
C37 C36 H36 120.3 . . ?
C36 C37 H37 120.0 . . ?
C38 C37 C36 120.1(5) . . ?
C38 C37 H37 120.0 . . ?
C33 C38 C39 111.4(3) . . ?
C37 C38 C33 120.0(4) . . ?
C37 C38 C39 128.6(4) . . ?
C38 C39 H39A 111.5 . . ?
C38 C39 H39B 111.5 . . ?
C38 C39 B2 101.6(3) . . ?
H39A C39 H39B 109.3 . . ?
B2 C39 H39A 111.5 . . ?
B2 C39 H39B 111.5 . . ?
N2 C40 H40 119.3 . . ?
N2 C40 C41 121.3(4) . . ?
C41 C40 H40 119.3 . . ?
C40 C41 H41 120.3 . . ?
C42 C41 C40 119.5(5) . . ?
C42 C41 H41 120.3 . . ?
C41 C42 H42 120.6 . . ?
C41 C42 C43 118.8(4) . . ?
C43 C42 H42 120.6 . . ?
C42 C43 H43 120.5 . . ?
C44 C43 C42 119.1(5) . . ?
C44 C43 H43 120.5 . . ?
N2 C44 C43 122.2(4) . . ?
N2 C44 H44 118.9 . . ?
C43 C44 H44 118.9 . . ?
C58 C45 C46 119.1(4) . . ?
C58 C45 C59 120.9(4) . . ?
C59 C45 C46 120.0(4) . . ?
C47 C46 C45 123.4(4) . . ?
C47 C46 C55 118.6(4) . . ?
C55 C46 C45 118.0(4) . . ?
C46 C47 H47 118.8 . . ?
C46 C47 C48 122.5(4) . . ?
C48 C47 H47 118.8 . . ?
C47 C48 C49 123.5(4) . . ?
C47 C48 C53 118.5(4) . . ?
C53 C48 C49 118.0(4) . . ?
C50 C49 C48 119.8(4) . . ?
C50 C49 C74 119.3(4) . . ?
C74 C49 C48 121.0(4) . . ?
C49 C50 H50 119.2 . . ?
C49 C50 C51 121.5(4) . . ?
C51 C50 H50 119.2 . . ?
C50 C51 H51 119.9 . . ?
C52 C51 C50 120.2(4) . . ?
C52 C51 H51 119.9 . . ?
C51 C52 H52 119.4 . . ?
C51 C52 C53 121.2(4) . . ?
C53 C52 H52 119.4 . . ?
C52 C53 C48 119.2(4) . . ?
C54 C53 C48 119.2(4) . . ?
C54 C53 C52 121.6(4) . . ?
C53 C54 H54 119.1 . . ?
C53 C54 C55 121.9(4) . . ?
C55 C54 H54 119.1 . . ?
C54 C55 C46 119.1(4) . . ?
C54 C55 C56 121.6(4) . . ?
C56 C55 C46 119.2(4) . . ?
C55 C56 H56 119.3 . . ?
C57 C56 C55 121.4(4) . . ?
C57 C56 H56 119.3 . . ?
C56 C57 H57 120.0 . . ?
C56 C57 C58 120.0(4) . . ?
C58 C57 H57 120.0 . . ?
C45 C58 C57 122.1(5) . . ?
C45 C58 H58 119.0 . . ?
C57 C58 H58 119.0 . . ?
C60 C59 C45 177.1(5) . . ?
C59 C60 B3 179.0(5) . . ?
H61A C61A H61B 109.0 . . ?
C62A C61A H61A 111.0 . . ?
C62A C61A H61B 111.0 . . ?
C62A C61A B3 103.9(5) . . ?
B3 C61A H61A 111.0 . . ?
B3 C61A H61B 111.0 . . ?
H61C C61B H61D 110.0 . . ?
C62B C61B H61C 112.5 . . ?
C62B C61B H61D 112.5 . . ?
C62B C61B B3 96(3) . . ?
B3 C61B H61C 112.5 . . ?
B3 C61B H61D 112.5 . . ?
C63A C62A C61A 129.1(7) . . ?
C63A C62A C67A 118.8(7) . . ?
C67A C62A C61A 112.1(6) . . ?
C63B C62B C61B 127(3) . . ?
C67B C62B C61B 118(3) . . ?
C67B C62B C63B 115(3) . . ?
C62A C63A H63A 119.8 . . ?
C64A C63A C62A 120.4(8) . . ?
C64A C63A H63A 119.8 . . ?
C62B C63B H63B 122.9 . . ?
C62B C63B C64B 114(3) . . ?
C64B C63B H63B 122.9 . . ?
C63A C64A H64A 119.7 . . ?
C63A C64A C65A 120.6(8) . . ?
C65A C64A H64A 119.7 . . ?
C63B C64B H64B 116.1 . . ?
C65B C64B C63B 128(4) . . ?
C65B C64B H64B 116.1 . . ?
C64A C65A H65A 120.3 . . ?
C66A C65A C64A 119.5(8) . . ?
C66A C65A H65A 120.3 . . ?
C64B C65B H65B 122.8 . . ?
C64B C65B C66B 114(4) . . ?
C66B C65B H65B 122.8 . . ?
C65A C66A H66A 120.1 . . ?
C65A C66A C67A 119.8(7) . . ?
C67A C66A H66A 120.1 . . ?
C65B C66B H66B 121.5 . . ?
C67B C66B C65B 117(4) . . ?
C67B C66B H66B 121.5 . . ?
C62A C67A C68A 109.5(8) . . ?
C66A C67A C62A 120.7(6) . . ?
C66A C67A C68A 129.6(8) . . ?
C62B C67B C68B 118(4) . . ?
C66B C67B C62B 130(4) . . ?
C66B C67B C68B 111(4) . . ?
C67A C68A H68A 110.5 . . ?
C67A C68A H68B 110.5 . . ?
C67A C68A B3 106.0(9) . . ?
H68A C68A H68B 108.7 . . ?
B3 C68A H68A 110.5 . . ?
B3 C68A H68B 110.5 . . ?
C67B C68B H68C 114.1 . . ?
C67B C68B H68D 114.1 . . ?
C67B C68B B3 87(4) . . ?
H68C C68B H68D 111.3 . . ?
B3 C68B H68C 114.1 . . ?
B3 C68B H68D 114.1 . . ?
N3 C69 H69 119.0 . . ?
N3 C69 C70 122.0(4) . . ?
C70 C69 H69 119.0 . . ?
C69 C70 H70 120.2 . . ?
C71 C70 C69 119.6(4) . . ?
C71 C70 H70 120.2 . . ?
C70 C71 H71 120.0 . . ?
C70 C71 C72 120.0(5) . . ?
C72 C71 H71 120.0 . . ?
C71 C72 H72 121.3 . . ?
C73 C72 C71 117.4(5) . . ?
C73 C72 H72 121.3 . . ?
N3 C73 C72 123.2(4) . . ?
N3 C73 H73 118.4 . . ?
C72 C73 H73 118.4 . . ?
C75 C74 C49 175.4(5) . . ?
C74 C75 B4 176.9(5) . . ?
H76A C76 H76B 109.0 . . ?
C77 C76 H76A 111.1 . . ?
C77 C76 H76B 111.1 . . ?
C77 C76 B4 103.4(4) . . ?
B4 C76 H76A 111.1 . . ?
B4 C76 H76B 111.1 . . ?
C78 C77 C76 127.2(4) . . ?
C82 C77 C76 112.3(4) . . ?
C82 C77 C78 120.5(4) . . ?
C77 C78 H78 120.4 . . ?
C79 C78 C77 119.2(5) . . ?
C79 C78 H78 120.4 . . ?
C78 C79 H79 119.8 . . ?
C80 C79 C78 120.4(5) . . ?
C80 C79 H79 119.8 . . ?
C79 C80 H80 119.7 . . ?
C79 C80 C81 120.7(4) . . ?
C81 C80 H80 119.7 . . ?
C80 C81 H81 120.3 . . ?
C82 C81 C80 119.3(5) . . ?
C82 C81 H81 120.3 . . ?
C77 C82 C83 111.6(4) . . ?
C81 C82 C77 119.9(5) . . ?
C81 C82 C83 128.4(5) . . ?
C82 C83 H83A 111.0 . . ?
C82 C83 H83B 111.0 . . ?
C82 C83 B4 103.6(4) . . ?
H83A C83 H83B 109.0 . . ?
B4 C83 H83A 111.0 . . ?
B4 C83 H83B 111.0 . . ?
N4 C84 H84 118.4 . . ?
N4 C84 C85 123.2(4) . . ?
C85 C84 H84 118.4 . . ?
C84 C85 H85 120.6 . . ?
C84 C85 C86 118.8(5) . . ?
C86 C85 H85 120.6 . . ?
C85 C86 H86 120.2 . . ?
C85 C86 C87 119.6(4) . . ?
C87 C86 H86 120.2 . . ?
C86 C87 H87 120.9 . . ?
C88 C87 C86 118.2(4) . . ?
C88 C87 H87 120.9 . . ?
N4 C88 C87 122.4(4) . . ?
N4 C88 H88 118.8 . . ?
C87 C88 H88 118.8 . . ?
N1 B1 C24 107.4(3) . . ?
C16 B1 N1 105.4(4) . . ?
C16 B1 C17 114.1(4) . . ?
C16 B1 C24 118.0(4) . . ?
C17 B1 N1 111.2(3) . . ?
C17 B1 C24 100.6(4) . . ?
C31 B2 N2 104.6(3) . . ?
C31 B2 C32 113.8(3) . . ?
C31 B2 C39 117.2(3) . . ?
C32 B2 N2 109.1(3) . . ?
C32 B2 C39 101.8(3) . . ?
C39 B2 N2 110.2(3) . . ?
N3 B3 C68B 113(2) . . ?
C60 B3 N3 105.1(4) . . ?
C60 B3 C61A 118.7(5) . . ?
C60 B3 C61B 108.2(17) . . ?
C60 B3 C68A 115.8(6) . . ?
C60 B3 C68B 115(2) . . ?
C61A B3 N3 112.1(4) . . ?
C61B B3 N3 104.4(17) . . ?
C61B B3 C68B 110(3) . . ?
C68A B3 N3 104.3(5) . . ?
C68A B3 C61A 100.1(6) . . ?
C75 B4 N4 104.1(3) . . ?
C75 B4 C76 116.5(4) . . ?
C75 B4 C83 116.1(4) . . ?
C76 B4 N4 107.4(3) . . ?
C83 B4 N4 111.7(3) . . ?
C83 B4 C76 101.1(4) . . ?

loop_
_geom_bond_atom_site_label_1
_geom_bond_atom_site_label_2
_geom_bond_distance
_geom_bond_site_symmetry_2
_geom_bond_publ_flag
N1 C25 1.345(5) . ?
N1 C29 1.342(6) . ?
N1 B1 1.638(6) . ?
N2 C40 1.339(5) . ?
N2 C44 1.350(5) . ?
N2 B2 1.638(5) . ?
N3 C69 1.347(5) . ?
N3 C73 1.351(6) . ?
N3 B3 1.649(6) . ?
N4 C84 1.350(6) . ?
N4 C88 1.343(5) . ?
N4 B4 1.650(6) . ?
C1 C2 1.437(7) . ?
C1 C14 1.393(7) . ?
C1 C15 1.435(6) . ?
C2 C3 1.408(6) . ?
C2 C11 1.434(6) . ?
C3 H3 0.9500 . ?
C3 C4 1.394(6) . ?
C4 C5 1.444(6) . ?
C4 C9 1.442(5) . ?
C5 C6 1.365(7) . ?
C5 C30 1.438(6) . ?
C6 H6 0.9500 . ?
C6 C7 1.415(6) . ?
C7 H7 0.9500 . ?
C7 C8 1.368(7) . ?
C8 H8 0.9500 . ?
C8 C9 1.421(7) . ?
C9 C10 1.400(7) . ?
C10 H10 0.9500 . ?
C10 C11 1.399(7) . ?
C11 C12 1.427(7) . ?
C12 H12 0.9500 . ?
C12 C13 1.367(8) . ?
C13 H13 0.9500 . ?
C13 C14 1.406(7) . ?
C14 H14 0.9500 . ?
C15 C16 1.220(7) . ?
C16 B1 1.567(6) . ?
C17 H17A 0.9900 . ?
C17 H17B 0.9900 . ?
C17 C18 1.501(7) . ?
C17 B1 1.634(7) . ?
C18 C19 1.390(7) . ?
C18 C23 1.401(6) . ?
C19 H19 0.9500 . ?
C19 C20 1.383(8) . ?
C20 H20 0.9500 . ?
C20 C21 1.402(8) . ?
C21 H21 0.9500 . ?
C21 C22 1.402(7) . ?
C22 H22 0.9500 . ?
C22 C23 1.397(7) . ?
C23 C24 1.505(6) . ?
C24 H24A 0.9900 . ?
C24 H24B 0.9900 . ?
C24 B1 1.642(6) . ?
C25 H25 0.9500 . ?
C25 C26 1.381(7) . ?
C26 H26 0.9500 . ?
C26 C27 1.371(7) . ?
C27 H27 0.9500 . ?
C27 C28 1.372(7) . ?
C28 H28 0.9500 . ?
C28 C29 1.391(6) . ?
C29 H29 0.9500 . ?
C30 C31 1.212(6) . ?
C31 B2 1.589(6) . ?
C32 H32A 0.9900 . ?
C32 H32B 0.9900 . ?
C32 C33 1.516(6) . ?
C32 B2 1.624(6) . ?
C33 C34 1.382(6) . ?
C33 C38 1.399(6) . ?
C34 H34 0.9500 . ?
C34 C35 1.385(7) . ?
C35 H35 0.9500 . ?
C35 C36 1.381(8) . ?
C36 H36 0.9500 . ?
C36 C37 1.399(8) . ?
C37 H37 0.9500 . ?
C37 C38 1.387(6) . ?
C38 C39 1.524(6) . ?
C39 H39A 0.9900 . ?
C39 H39B 0.9900 . ?
C39 B2 1.632(6) . ?
C40 H40 0.9500 . ?
C40 C41 1.386(7) . ?
C41 H41 0.9500 . ?
C41 C42 1.380(8) . ?
C42 H42 0.9500 . ?
C42 C43 1.383(8) . ?
C43 H43 0.9500 . ?
C43 C44 1.369(6) . ?
C44 H44 0.9500 . ?
C45 C46 1.455(6) . ?
C45 C58 1.375(7) . ?
C45 C59 1.431(6) . ?
C46 C47 1.388(6) . ?
C46 C55 1.442(6) . ?
C47 H47 0.9500 . ?
C47 C48 1.396(6) . ?
C48 C49 1.444(6) . ?
C48 C53 1.439(5) . ?
C49 C50 1.380(6) . ?
C49 C74 1.435(6) . ?
C50 H50 0.9500 . ?
C50 C51 1.408(6) . ?
C51 H51 0.9500 . ?
C51 C52 1.359(7) . ?
C52 H52 0.9500 . ?
C52 C53 1.427(6) . ?
C53 C54 1.389(6) . ?
C54 H54 0.9500 . ?
C54 C55 1.393(6) . ?
C55 C56 1.430(6) . ?
C56 H56 0.9500 . ?
C56 C57 1.347(7) . ?
C57 H57 0.9500 . ?
C57 C58 1.419(7) . ?
C58 H58 0.9500 . ?
C59 C60 1.211(7) . ?
C60 B3 1.578(7) . ?
C61A H61A 0.9900 . ?
C61A H61B 0.9900 . ?
C61A C62A 1.536(10) . ?
C61A B3 1.643(10) . ?
C61B H61C 0.9900 . ?
C61B H61D 0.9900 . ?
C61B C62B 1.46(5) . ?
C61B B3 1.65(5) . ?
C62A C63A 1.398(9) . ?
C62A C67A 1.399(8) . ?
C62B C63B 1.44(5) . ?
C62B C67B 1.36(4) . ?
C63A H63A 0.9500 . ?
C63A C64A 1.381(13) . ?
C63B H63B 0.9500 . ?
C63B C64B 1.48(6) . ?
C64A H64A 0.9500 . ?
C64A C65A 1.401(13) . ?
C64B H64B 0.9500 . ?
C64B C65B 1.31(7) . ?
C65A H65A 0.9500 . ?
C65A C66A 1.386(10) . ?
C65B H65B 0.9500 . ?
C65B C66B 1.47(6) . ?
C66A H66A 0.9500 . ?
C66A C67A 1.399(9) . ?
C66B H66B 0.9500 . ?
C66B C67B 1.32(5) . ?
C67A C68A 1.543(14) . ?
C67B C68B 1.61(8) . ?
C68A H68A 0.9900 . ?
C68A H68B 0.9900 . ?
C68A B3 1.607(15) . ?
C68B H68C 0.9900 . ?
C68B H68D 0.9900 . ?
C68B B3 1.76(8) . ?
C69 H69 0.9500 . ?
C69 C70 1.386(7) . ?
C70 H70 0.9500 . ?
C70 C71 1.356(7) . ?
C71 H71 0.9500 . ?
C71 C72 1.396(7) . ?
C72 H72 0.9500 . ?
C72 C73 1.386(7) . ?
C73 H73 0.9500 . ?
C74 C75 1.211(6) . ?
C75 B4 1.587(6) . ?
C76 H76A 0.9900 . ?
C76 H76B 0.9900 . ?
C76 C77 1.510(6) . ?
C76 B4 1.640(7) . ?
C77 C78 1.395(7) . ?
C77 C82 1.392(7) . ?
C78 H78 0.9500 . ?
C78 C79 1.388(8) . ?
C79 H79 0.9500 . ?
C79 C80 1.382(8) . ?
C80 H80 0.9500 . ?
C80 C81 1.392(8) . ?
C81 H81 0.9500 . ?
C81 C82 1.391(6) . ?
C82 C83 1.517(6) . ?
C83 H83A 0.9900 . ?
C83 H83B 0.9900 . ?
C83 B4 1.630(6) . ?
C84 H84 0.9500 . ?
C84 C85 1.363(7) . ?
C85 H85 0.9500 . ?
C85 C86 1.369(7) . ?
C86 H86 0.9500 . ?
C86 C87 1.393(7) . ?
C87 H87 0.9500 . ?
C87 C88 1.380(7) . ?
C88 H88 0.9500 . ?

loop_
_geom_torsion_atom_site_label_1
_geom_torsion_atom_site_label_2
_geom_torsion_atom_site_label_3
_geom_torsion_atom_site_label_4
_geom_torsion
_geom_torsion_site_symmetry_1
_geom_torsion_site_symmetry_2
_geom_torsion_site_symmetry_3
_geom_torsion_site_symmetry_4
_geom_torsion_publ_flag
N1 C25 C26 C27 -0.7(8) . . . . ?
N2 C40 C41 C42 -1.4(7) . . . . ?
N3 C69 C70 C71 0.6(7) . . . . ?
N4 C84 C85 C86 -1.9(7) . . . . ?
C1 C2 C3 C4 -175.5(4) . . . . ?
C1 C2 C11 C10 -178.9(4) . . . . ?
C1 C2 C11 C12 3.0(6) . . . . ?
C2 C1 C14 C13 3.5(7) . . . . ?
C2 C3 C4 C5 171.5(4) . . . . ?
C2 C3 C4 C9 -4.9(6) . . . . ?
C2 C11 C12 C13 1.8(7) . . . . ?
C3 C2 C11 C10 5.5(6) . . . . ?
C3 C2 C11 C12 -172.5(4) . . . . ?
C3 C4 C5 C6 179.4(4) . . . . ?
C3 C4 C5 C30 -2.3(6) . . . . ?
C3 C4 C9 C8 -178.8(4) . . . . ?
C3 C4 C9 C10 4.4(6) . . . . ?
C4 C5 C6 C7 1.2(7) . . . . ?
C4 C9 C10 C11 1.1(7) . . . . ?
C5 C4 C9 C8 4.7(6) . . . . ?
C5 C4 C9 C10 -172.1(4) . . . . ?
C5 C6 C7 C8 1.5(7) . . . . ?
C6 C7 C8 C9 -0.9(7) . . . . ?
C7 C8 C9 C4 -2.2(7) . . . . ?
C7 C8 C9 C10 174.5(5) . . . . ?
C8 C9 C10 C11 -175.6(4) . . . . ?
C9 C4 C5 C6 -4.2(6) . . . . ?
C9 C4 C5 C30 174.1(4) . . . . ?
C9 C10 C11 C2 -6.0(7) . . . . ?
C9 C10 C11 C12 171.9(4) . . . . ?
C10 C11 C12 C13 -176.2(4) . . . . ?
C11 C2 C3 C4 -0.1(6) . . . . ?
C11 C12 C13 C14 -4.0(7) . . . . ?
C12 C13 C14 C1 1.4(8) . . . . ?
C14 C1 C2 C3 169.8(4) . . . . ?
C14 C1 C2 C11 -5.6(6) . . . . ?
C15 C1 C2 C3 -10.6(6) . . . . ?
C15 C1 C2 C11 174.1(4) . . . . ?
C15 C1 C14 C13 -176.2(4) . . . . ?
C17 C18 C19 C20 175.4(4) . . . . ?
C17 C18 C23 C22 -176.5(4) . . . . ?
C17 C18 C23 C24 2.7(5) . . . . ?
C18 C17 B1 N1 -84.8(4) . . . . ?
C18 C17 B1 C16 156.1(4) . . . . ?
C18 C17 B1 C24 28.7(4) . . . . ?
C18 C19 C20 C21 1.5(7) . . . . ?
C18 C23 C24 B1 16.7(4) . . . . ?
C19 C18 C23 C22 0.7(6) . . . . ?
C19 C18 C23 C24 179.8(4) . . . . ?
C19 C20 C21 C22 -1.3(7) . . . . ?
C20 C21 C22 C23 0.7(7) . . . . ?
C21 C22 C23 C18 -0.5(6) . . . . ?
C21 C22 C23 C24 -179.4(4) . . . . ?
C22 C23 C24 B1 -164.3(4) . . . . ?
C23 C18 C19 C20 -1.3(7) . . . . ?
C23 C24 B1 N1 89.3(4) . . . . ?
C23 C24 B1 C16 -151.9(4) . . . . ?
C23 C24 B1 C17 -27.1(4) . . . . ?
C25 N1 C29 C28 0.7(7) . . . . ?
C25 N1 B1 C16 108.7(5) . . . . ?
C25 N1 B1 C17 -15.6(6) . . . . ?
C25 N1 B1 C24 -124.8(4) . . . . ?
C25 C26 C27 C28 1.4(8) . . . . ?
C26 C27 C28 C29 -1.1(7) . . . . ?
C27 C28 C29 N1 0.0(7) . . . . ?
C29 N1 C25 C26 -0.4(7) . . . . ?
C29 N1 B1 C16 -66.4(5) . . . . ?
C29 N1 B1 C17 169.4(4) . . . . ?
C29 N1 B1 C24 60.2(5) . . . . ?
C30 C5 C6 C7 -177.1(4) . . . . ?
C32 C33 C34 C35 177.6(4) . . . . ?
C32 C33 C38 C37 -177.3(4) . . . . ?
C32 C33 C38 C39 3.5(5) . . . . ?
C33 C32 B2 N2 87.1(4) . . . . ?
C33 C32 B2 C31 -156.5(3) . . . . ?
C33 C32 B2 C39 -29.4(4) . . . . ?
C33 C34 C35 C36 -0.1(7) . . . . ?
C33 C38 C39 B2 -22.6(4) . . . . ?
C34 C33 C38 C37 2.2(6) . . . . ?
C34 C33 C38 C39 -177.0(4) . . . . ?
C34 C35 C36 C37 1.5(7) . . . . ?
C35 C36 C37 C38 -1.0(7) . . . . ?
C36 C37 C38 C33 -0.8(6) . . . . ?
C36 C37 C38 C39 178.2(4) . . . . ?
C37 C38 C39 B2 158.3(4) . . . . ?
C38 C33 C34 C35 -1.8(6) . . . . ?
C38 C39 B2 N2 -84.6(4) . . . . ?
C38 C39 B2 C31 156.0(4) . . . . ?
C38 C39 B2 C32 31.1(4) . . . . ?
C40 N2 C44 C43 0.4(6) . . . . ?
C40 N2 B2 C31 115.5(4) . . . . ?
C40 N2 B2 C32 -122.4(4) . . . . ?
C40 N2 B2 C39 -11.4(5) . . . . ?
C40 C41 C42 C43 0.8(7) . . . . ?
C41 C42 C43 C44 0.3(7) . . . . ?
C42 C43 C44 N2 -1.0(7) . . . . ?
C44 N2 C40 C41 0.8(6) . . . . ?
C44 N2 B2 C31 -61.2(4) . . . . ?
C44 N2 B2 C32 60.9(4) . . . . ?
C44 N2 B2 C39 172.0(4) . . . . ?
C45 C46 C47 C48 -177.1(4) . . . . ?
C45 C46 C55 C54 176.2(4) . . . . ?
C45 C46 C55 C56 -3.5(6) . . . . ?
C46 C45 C58 C57 1.3(8) . . . . ?
C46 C47 C48 C49 -179.1(4) . . . . ?
C46 C47 C48 C53 1.7(6) . . . . ?
C46 C55 C56 C57 1.8(7) . . . . ?
C47 C46 C55 C54 -2.2(6) . . . . ?
C47 C46 C55 C56 178.2(4) . . . . ?
C47 C48 C49 C50 -176.0(4) . . . . ?
C47 C48 C49 C74 4.6(6) . . . . ?
C47 C48 C53 C52 175.9(4) . . . . ?
C47 C48 C53 C54 -3.6(6) . . . . ?
C48 C49 C50 C51 0.0(6) . . . . ?
C48 C53 C54 C55 2.6(6) . . . . ?
C49 C48 C53 C52 -3.4(6) . . . . ?
C49 C48 C53 C54 177.2(4) . . . . ?
C49 C50 C51 C52 -3.1(7) . . . . ?
C50 C51 C52 C53 2.8(7) . . . . ?
C51 C52 C53 C48 0.4(7) . . . . ?
C51 C52 C53 C54 179.8(4) . . . . ?
C52 C53 C54 C55 -176.8(4) . . . . ?
C53 C48 C49 C50 3.2(6) . . . . ?
C53 C48 C49 C74 -176.2(4) . . . . ?
C53 C54 C55 C46 0.3(6) . . . . ?
C53 C54 C55 C56 179.9(4) . . . . ?
C54 C55 C56 C57 -177.8(5) . . . . ?
C55 C46 C47 C48 1.2(6) . . . . ?
C55 C56 C57 C58 1.4(8) . . . . ?
C56 C57 C58 C45 -3.0(8) . . . . ?
C58 C45 C46 C47 -179.8(4) . . . . ?
C58 C45 C46 C55 1.9(7) . . . . ?
C59 C45 C46 C47 2.1(7) . . . . ?
C59 C45 C46 C55 -176.2(4) . . . . ?
C59 C45 C58 C57 179.4(5) . . . . ?
C61A C62A C63A C64A 179.1(7) . . . . ?
C61A C62A C67A C66A -177.3(6) . . . . ?
C61A C62A C67A C68A -0.8(8) . . . . ?
C61B C62B C63B C64B -180(4) . . . . ?
C61B C62B C67B C66B 175(4) . . . . ?
C61B C62B C67B C68B 11(5) . . . . ?
C62A C61A B3 N3 83.2(6) . . . . ?
C62A C61A B3 C60 -153.9(5) . . . . ?
C62A C61A B3 C68A -26.9(7) . . . . ?
C62A C63A C64A C65A -3.0(11) . . . . ?
C62A C67A C68A B3 -17.8(7) . . . . ?
C62B C61B B3 N3 92(2) . . . . ?
C62B C61B B3 C60 -156(2) . . . . ?
C62B C61B B3 C68B -29(4) . . . . ?
C62B C63B C64B C65B -5(6) . . . . ?
C62B C67B C68B B3 -26(4) . . . . ?
C63A C62A C67A C66A 1.4(9) . . . . ?
C63A C62A C67A C68A 177.8(6) . . . . ?
C63A C64A C65A C66A 3.1(11) . . . . ?
C63B C62B C67B C66B -9(5) . . . . ?
C63B C62B C67B C68B -173(3) . . . . ?
C63B C64B C65B C66B 8(6) . . . . ?
C64A C65A C66A C67A -1.0(9) . . . . ?
C64B C65B C66B C67B -11(5) . . . . ?
C65A C66A C67A C62A -1.2(9) . . . . ?
C65A C66A C67A C68A -176.9(7) . . . . ?
C65B C66B C67B C62B 12(6) . . . . ?
C65B C66B C67B C68B 177(4) . . . . ?
C66A C67A C68A B3 158.3(6) . . . . ?
C66B C67B C68B B3 167(3) . . . . ?
C67A C62A C63A C64A 0.7(9) . . . . ?
C67A C68A B3 N3 -89.2(6) . . . . ?
C67A C68A B3 C60 155.9(5) . . . . ?
C67A C68A B3 C61A 26.9(7) . . . . ?
C67B C62B C63B C64B 4(4) . . . . ?
C67B C68B B3 N3 -84(3) . . . . ?
C67B C68B B3 C60 155(2) . . . . ?
C67B C68B B3 C61B 32(4) . . . . ?
C69 N3 C73 C72 -1.5(7) . . . . ?
C69 N3 B3 C60 -123.2(4) . . . . ?
C69 N3 B3 C61A 7.1(7) . . . . ?
C69 N3 B3 C61B -9.5(18) . . . . ?
C69 N3 B3 C68A 114.5(6) . . . . ?
C69 N3 B3 C68B 110(2) . . . . ?
C69 C70 C71 C72 -1.6(7) . . . . ?
C70 C71 C72 C73 1.1(8) . . . . ?
C71 C72 C73 N3 0.5(8) . . . . ?
C73 N3 C69 C70 0.9(7) . . . . ?
C73 N3 B3 C60 56.4(5) . . . . ?
C73 N3 B3 C61A -173.4(5) . . . . ?
C73 N3 B3 C61B 170.1(18) . . . . ?
C73 N3 B3 C68A -65.9(7) . . . . ?
C73 N3 B3 C68B -70(3) . . . . ?
C74 C49 C50 C51 179.4(4) . . . . ?
C76 C77 C78 C79 -177.6(4) . . . . ?
C76 C77 C82 C81 178.4(4) . . . . ?
C76 C77 C82 C83 -1.1(5) . . . . ?
C77 C76 B4 N4 -91.2(4) . . . . ?
C77 C76 B4 C75 152.6(4) . . . . ?
C77 C76 B4 C83 25.9(4) . . . . ?
C77 C78 C79 C80 -0.4(7) . . . . ?
C77 C82 C83 B4 18.5(5) . . . . ?
C78 C77 C82 C81 -0.1(6) . . . . ?
C78 C77 C82 C83 -179.6(4) . . . . ?
C78 C79 C80 C81 -0.4(7) . . . . ?
C79 C80 C81 C82 1.0(7) . . . . ?
C80 C81 C82 C77 -0.7(6) . . . . ?
C80 C81 C82 C83 178.7(4) . . . . ?
C81 C82 C83 B4 -160.9(4) . . . . ?
C82 C77 C78 C79 0.7(7) . . . . ?
C82 C83 B4 N4 87.4(4) . . . . ?
C82 C83 B4 C75 -153.5(4) . . . . ?
C82 C83 B4 C76 -26.5(4) . . . . ?
C84 N4 C88 C87 -0.5(7) . . . . ?
C84 N4 B4 C75 -116.8(4) . . . . ?
C84 N4 B4 C76 119.1(4) . . . . ?
C84 N4 B4 C83 9.2(6) . . . . ?
C84 C85 C86 C87 1.6(8) . . . . ?
C85 C86 C87 C88 -0.9(8) . . . . ?
C86 C87 C88 N4 0.3(7) . . . . ?
C88 N4 C84 C85 1.3(7) . . . . ?
C88 N4 B4 C75 62.8(5) . . . . ?
C88 N4 B4 C76 -61.3(5) . . . . ?
C88 N4 B4 C83 -171.2(4) . . . . ?
B1 N1 C25 C26 -175.4(5) . . . . ?
B1 N1 C29 C28 176.0(4) . . . . ?
B1 C17 C18 C19 162.2(4) . . . . ?
B1 C17 C18 C23 -20.9(4) . . . . ?
B2 N2 C40 C41 -175.8(4) . . . . ?
B2 N2 C44 C43 177.2(4) . . . . ?
B2 C32 C33 C34 -162.0(4) . . . . ?
B2 C32 C33 C38 17.4(4) . . . . ?
B3 N3 C69 C70 -179.5(4) . . . . ?
B3 N3 C73 C72 178.9(5) . . . . ?
B3 C61A C62A C63A -160.0(6) . . . . ?
B3 C61A C62A C67A 18.5(7) . . . . ?
B3 C61B C62B C63B -163(3) . . . . ?
B3 C61B C62B C67B 13(4) . . . . ?
B4 N4 C84 C85 -179.1(4) . . . . ?
B4 N4 C88 C87 179.9(4) . . . . ?
B4 C76 C77 C78 161.7(4) . . . . ?
B4 C76 C77 C82 -16.7(5) . . . . ?

loop_
_twin_individual_id
_twin_individual_mass_fraction_refined
1 0.6(7)
2 0.4(7)

loop_
_exptl_oxdiff_crystal_face_indexfrac_h
_exptl_oxdiff_crystal_face_indexfrac_k
_exptl_oxdiff_crystal_face_indexfrac_l
_exptl_oxdiff_crystal_face_x
_exptl_oxdiff_crystal_face_y
_exptl_oxdiff_crystal_face_z
-1.0042 0.0091 0.0106 0.1302 -0.0069 0.0542
1.0042 -0.0091 -0.0106 -0.1302 0.0069 -0.0542
-1.0109 5.0383 -5.0014 -0.0226 -0.1688 0.6472
-0.9754 5.0208 5.0264 0.0370 0.6163 0.1138
1.0038 -5.0348 2.9959 0.0107 0.0118 -0.5405
0.9776 -4.0167 -5.0260 -0.0616 -0.5702 -0.0485
